data_4029337
loop_
_publ_author_name
'Cantillo, David'
'Avalos, Mart\'in'
'Babiano, Reyes'
'Cintas, Pedro'
'Jim\'enez, Jos\'e L'
'Light, Mark E.'
'Palacios, Juan C.'
'Porro, Roc\'io'

_publ_section_title
;
 Stepwise Formation of 1,3-Diazolium-4-thiolates by M\"unchnone
 Cycloadditions: Promising Candidates for Nonlinear Optics.
;
_journal_issue 9
_journal_name_full 'The Journal of organic chemistry'
_journal_page_first 4201
_journal_page_last 4205
_journal_paper_doi 10.1021/jo500349g
_journal_volume 79
_journal_year 2014
_chemical_compound_source 'Pedro Cintas'
_chemical_formula_sum 'C24 H21 N3 O4 S'
_chemical_formula_weight 447.50
_chemical_name_systematic
;
 ?
;
_space_group_IT_number 14
_symmetry_cell_setting monoclinic
_symmetry_space_group_name_Hall '-P 2ybc'
_symmetry_space_group_name_H-M 'P 1 21/c 1'
_atom_sites_solution_hydrogens geom
_atom_sites_solution_primary direct
_atom_sites_solution_secondary difmap
_audit_creation_method SHELXL-97
_cell_angle_alpha 90.00
_cell_angle_beta 101.5650(10)
_cell_angle_gamma 90.00
_cell_formula_units_Z 4
_cell_length_a 12.26360(10)
_cell_length_b 9.70590(10)
_cell_length_c 18.4895(2)
_cell_measurement_reflns_used 66190
_cell_measurement_temperature 120(2)
_cell_measurement_theta_max 27.48
_cell_measurement_theta_min 2.91
_cell_volume 2156.11(4)
_computing_cell_refinement 'DENZO (Otwinowski & Minor, 1997) & COLLECT (Hooft, R.W.W., 1998)'
_computing_data_collection 'COLLECT (Hooft, R.W.W., 1998)'
_computing_data_reduction 'DENZO (Otwinowski & Minor, 1997) & COLLECT (Hooft, R.W.W., 1998)'
_computing_molecular_graphics
;
Images generated using CrystalMaker: a crystal and molecular 
structures program for Mac and Windows. CrystalMaker Software Ltd, 
Oxford, England (www.crystalmaker.com)
;
_computing_publication_material 'WINGX (Farrugia, 1998)'
_computing_structure_refinement 'SHELXL-97 (Sheldrick, 2008)'
_computing_structure_solution 'SHELXS-97 (Sheldrick, 1997)'
_diffrn_ambient_temperature 120(2)
_diffrn_detector_area_resol_mean 9.091
_diffrn_measured_fraction_theta_full 0.998
_diffrn_measured_fraction_theta_max 0.998
_diffrn_measurement_device_type 'Bruker-Nonius CCD camera on \k-goniostat'
_diffrn_measurement_method '\f & \w scans to fill the asymmetric unit'
_diffrn_radiation_monochromator '10cm confocal mirrors'
_diffrn_radiation_source 'Bruker Nonius FR591 Rotating Anode'
_diffrn_radiation_type MoK\a
_diffrn_radiation_wavelength 0.71073
_diffrn_reflns_av_R_equivalents 0.0411
_diffrn_reflns_av_sigmaI/netI 0.0232
_diffrn_reflns_limit_h_max 15
_diffrn_reflns_limit_h_min -15
_diffrn_reflns_limit_k_max 12
_diffrn_reflns_limit_k_min -12
_diffrn_reflns_limit_l_max 23
_diffrn_reflns_limit_l_min -24
_diffrn_reflns_number 46307
_diffrn_reflns_theta_full 27.48
_diffrn_reflns_theta_max 27.48
_diffrn_reflns_theta_min 3.05
_diffrn_standards_number 0
_exptl_absorpt_coefficient_mu 0.187
_exptl_absorpt_correction_T_max 0.9635
_exptl_absorpt_correction_T_min 0.9635
_exptl_absorpt_correction_type multi-scan
_exptl_absorpt_process_details
;
SADABS V2.10 (Sheldrick, G.M., 2003)
;
_exptl_crystal_colour Colourless
_exptl_crystal_density_diffrn 1.379
_exptl_crystal_density_method 'not measured'
_exptl_crystal_description Block
_exptl_crystal_F_000 936
_exptl_crystal_size_max 0.2
_exptl_crystal_size_mid 0.2
_exptl_crystal_size_min 0.2
_refine_diff_density_max 0.336
_refine_diff_density_min -0.320
_refine_diff_density_rms 0.053
_refine_ls_extinction_method none
_refine_ls_goodness_of_fit_ref 1.023
_refine_ls_hydrogen_treatment constr
_refine_ls_matrix_type full
_refine_ls_number_parameters 292
_refine_ls_number_reflns 4926
_refine_ls_number_restraints 0
_refine_ls_restrained_S_all 1.023
_refine_ls_R_factor_all 0.0446
_refine_ls_R_factor_gt 0.0381
_refine_ls_shift/su_max 0.006
_refine_ls_shift/su_mean 0.001
_refine_ls_structure_factor_coef Fsqd
_refine_ls_weighting_details 'calc w=1/[\s^2^(Fo^2^)+(0.0328P)^2^+1.7969P] where P=(Fo^2^+2Fc^2^)/3'
_refine_ls_weighting_scheme calc
_refine_ls_wR_factor_gt 0.0880
_refine_ls_wR_factor_ref 0.0927
_reflns_number_gt 4387
_reflns_number_total 4926
_reflns_threshold_expression >2\s(I)
_cod_data_source_file jo500349g_si_002.cif
_cod_data_source_block 2010acc0497
_cod_depositor_comments
;
The following automatic conversions were performed:

'_symmetry_cell_setting' value 'Monoclinic' changed to 'monoclinic'
according to
/usr/data/users/saulius/crontab/automatic-downloads/rss-feeds/ACS/lib/dictionaries/cif_core.dic
dictionary named 'cif_core.dic' version 2.4.2 from 2011-04-26.

Automatic conversion script
Id: cif_fix_values 2281 2013-09-26 08:29:07Z andrius 

 Adding full bibliography for 4029336--4029337.cif.
;
_cod_original_sg_symbol_H-M P2(1)/c
_cod_database_code 4029337

loop_
_symmetry_equiv_pos_as_xyz
'x, y, z'
'-x, y+1/2, -z+1/2'
'-x, -y, -z'
'x, -y-1/2, z-1/2'

loop_
_atom_site_label
_atom_site_type_symbol
_atom_site_fract_x
_atom_site_fract_y
_atom_site_fract_z
_atom_site_U_iso_or_equiv
_atom_site_adp_type
_atom_site_occupancy
_atom_site_symmetry_multiplicity
_atom_site_calc_flag
_atom_site_refinement_flags
S1 S 0.03077(3) 0.20787(3) 0.203346(19) 0.01889(9) Uani 1 1 d .
O1 O -0.20200(9) 1.01084(10) -0.05238(6) 0.0233(2) Uani 1 1 d .
O2 O -0.46777(9) 0.30298(12) 0.02515(7) 0.0285(3) Uani 1 1 d .
O3 O 0.56095(9) 0.17784(13) 0.34970(7) 0.0332(3) Uani 1 1 d .
O4 O 0.44495(11) 0.11174(14) 0.25229(7) 0.0433(3) Uani 1 1 d .
N1 N 0.11080(9) 0.59350(12) 0.17358(6) 0.0172(2) Uani 1 1 d .
N2 N -0.02937(9) 0.45796(12) 0.13693(6) 0.0161(2) Uani 1 1 d .
N3 N 0.47457(11) 0.19240(14) 0.30339(7) 0.0257(3) Uani 1 1 d .
C1 C -0.26885(13) 0.97703(16) -0.12270(8) 0.0240(3) Uani 1 1 d .
H1A H -0.2211 0.9427 -0.1553 0.036 Uiso 1 1 calc R
H1B H -0.3085 1.0595 -0.1445 0.036 Uiso 1 1 calc R
H1C H -0.3228 0.9058 -0.1165 0.036 Uiso 1 1 calc R
C2 C -0.15119(11) 0.90383(14) -0.01083(8) 0.0187(3) Uani 1 1 d .
C3 C -0.09800(13) 0.93601(15) 0.06103(8) 0.0222(3) Uani 1 1 d .
H3 H -0.0963 1.0287 0.0778 0.027 Uiso 1 1 calc R
C4 C -0.04772(12) 0.83368(15) 0.10792(8) 0.0211(3) Uani 1 1 d .
H4 H -0.0129 0.8561 0.1572 0.025 Uiso 1 1 calc R
C5 C -0.04755(11) 0.69676(14) 0.08352(8) 0.0175(3) Uani 1 1 d .
C6 C -0.09944(11) 0.66652(14) 0.01099(8) 0.0177(3) Uani 1 1 d .
H6 H -0.0994 0.5744 -0.0064 0.021 Uiso 1 1 calc R
C7 C -0.15117(11) 0.76879(14) -0.03626(8) 0.0185(3) Uani 1 1 d .
H7 H -0.1862 0.7468 -0.0855 0.022 Uiso 1 1 calc R
C8 C -0.55639(13) 0.3510(2) 0.05823(11) 0.0352(4) Uani 1 1 d .
H8A H -0.5456 0.3170 0.1091 0.053 Uiso 1 1 calc R
H8B H -0.6275 0.3170 0.0299 0.053 Uiso 1 1 calc R
H8C H -0.5569 0.4520 0.0584 0.053 Uiso 1 1 calc R
C9 C -0.36193(11) 0.34500(15) 0.05627(8) 0.0213(3) Uani 1 1 d .
C10 C -0.33603(12) 0.43352(16) 0.11586(9) 0.0253(3) Uani 1 1 d .
H10 H -0.3932 0.4688 0.1386 0.030 Uiso 1 1 calc R
C11 C -0.22511(12) 0.47065(15) 0.14239(8) 0.0221(3) Uani 1 1 d .
H11 H -0.2064 0.5325 0.1828 0.026 Uiso 1 1 calc R
C12 C -0.14285(11) 0.41673(14) 0.10944(8) 0.0169(3) Uani 1 1 d .
C13 C -0.16832(12) 0.32481(14) 0.05098(8) 0.0190(3) Uani 1 1 d .
H13 H -0.1108 0.2862 0.0298 0.023 Uiso 1 1 calc R
C14 C -0.27820(12) 0.29015(15) 0.02397(8) 0.0217(3) Uani 1 1 d .
H14 H -0.2967 0.2288 -0.0167 0.026 Uiso 1 1 calc R
C15 C 0.00874(11) 0.58763(14) 0.13157(7) 0.0169(3) Uani 1 1 d .
C16 C 0.13839(11) 0.46634(14) 0.20749(8) 0.0173(3) Uani 1 1 d .
C17 C 0.05070(11) 0.37678(14) 0.18410(7) 0.0167(3) Uani 1 1 d .
C18 C 0.18473(12) 0.71253(15) 0.17912(9) 0.0233(3) Uani 1 1 d .
H18A H 0.1674 0.7658 0.1332 0.035 Uiso 1 1 calc R
H18B H 0.2622 0.6811 0.1873 0.035 Uiso 1 1 calc R
H18C H 0.1743 0.7706 0.2205 0.035 Uiso 1 1 calc R
C19 C 0.24112(11) 0.44432(14) 0.26267(8) 0.0184(3) Uani 1 1 d .
C20 C 0.27116(13) 0.53308(16) 0.32308(8) 0.0239(3) Uani 1 1 d .
H20 H 0.2263 0.6112 0.3274 0.029 Uiso 1 1 calc R
C21 C 0.36594(13) 0.50821(17) 0.37680(9) 0.0285(3) Uani 1 1 d .
H21 H 0.3849 0.5692 0.4176 0.034 Uiso 1 1 calc R
C22 C 0.43297(12) 0.39561(16) 0.37151(9) 0.0249(3) Uani 1 1 d .
H22 H 0.4976 0.3777 0.4082 0.030 Uiso 1 1 calc R
C23 C 0.40272(12) 0.30999(15) 0.31104(8) 0.0205(3) Uani 1 1 d .
C24 C 0.30827(12) 0.33059(15) 0.25703(8) 0.0195(3) Uani 1 1 d .
H24 H 0.2895 0.2683 0.2168 0.023 Uiso 1 1 calc R

loop_
_atom_site_aniso_label
_atom_site_aniso_U_11
_atom_site_aniso_U_22
_atom_site_aniso_U_33
_atom_site_aniso_U_23
_atom_site_aniso_U_13
_atom_site_aniso_U_12
S1 0.01996(17) 0.01592(16) 0.01964(18) 0.00147(12) 0.00126(13) -0.00078(12)
O1 0.0288(5) 0.0165(5) 0.0217(5) 0.0012(4) -0.0016(4) 0.0031(4)
O2 0.0153(5) 0.0308(6) 0.0365(6) -0.0001(5) -0.0016(4) -0.0037(4)
O3 0.0209(5) 0.0419(7) 0.0331(6) 0.0014(5) -0.0032(5) 0.0105(5)
O4 0.0424(7) 0.0429(7) 0.0378(7) -0.0147(6) -0.0079(6) 0.0202(6)
N1 0.0160(5) 0.0173(6) 0.0179(6) 0.0003(4) 0.0023(4) -0.0009(4)
N2 0.0150(5) 0.0158(5) 0.0166(6) -0.0001(4) 0.0011(4) -0.0002(4)
N3 0.0209(6) 0.0297(7) 0.0254(7) 0.0013(5) 0.0017(5) 0.0056(5)
C1 0.0255(7) 0.0207(7) 0.0228(7) 0.0036(6) -0.0020(6) 0.0002(6)
C2 0.0185(6) 0.0175(6) 0.0203(7) 0.0037(5) 0.0043(5) 0.0012(5)
C3 0.0276(7) 0.0162(6) 0.0222(7) -0.0022(5) 0.0037(6) 0.0011(6)
C4 0.0236(7) 0.0205(7) 0.0181(7) -0.0011(5) 0.0014(5) 0.0001(6)
C5 0.0163(6) 0.0175(6) 0.0188(7) 0.0024(5) 0.0039(5) 0.0006(5)
C6 0.0182(6) 0.0150(6) 0.0203(7) -0.0015(5) 0.0051(5) -0.0002(5)
C7 0.0190(7) 0.0190(7) 0.0172(7) 0.0003(5) 0.0030(5) 0.0004(5)
C8 0.0160(7) 0.0424(10) 0.0464(11) 0.0045(8) 0.0041(7) -0.0017(7)
C9 0.0151(6) 0.0199(7) 0.0260(8) 0.0040(6) -0.0022(5) -0.0018(5)
C10 0.0171(7) 0.0290(8) 0.0305(8) -0.0032(6) 0.0064(6) 0.0015(6)
C11 0.0210(7) 0.0230(7) 0.0217(7) -0.0047(6) 0.0031(6) -0.0007(6)
C12 0.0143(6) 0.0172(6) 0.0183(7) 0.0017(5) 0.0010(5) -0.0012(5)
C13 0.0184(7) 0.0186(6) 0.0201(7) -0.0002(5) 0.0040(5) 0.0007(5)
C14 0.0217(7) 0.0192(7) 0.0219(7) -0.0021(5) -0.0008(6) -0.0022(5)
C15 0.0163(6) 0.0184(6) 0.0162(6) -0.0016(5) 0.0036(5) -0.0001(5)
C16 0.0165(6) 0.0174(6) 0.0178(7) -0.0001(5) 0.0029(5) 0.0010(5)
C17 0.0159(6) 0.0180(6) 0.0158(6) 0.0000(5) 0.0017(5) 0.0021(5)
C18 0.0201(7) 0.0195(7) 0.0286(8) 0.0029(6) 0.0008(6) -0.0063(6)
C19 0.0158(6) 0.0192(6) 0.0194(7) 0.0017(5) 0.0020(5) -0.0012(5)
C20 0.0225(7) 0.0220(7) 0.0253(8) -0.0026(6) 0.0001(6) 0.0026(6)
C21 0.0283(8) 0.0277(8) 0.0253(8) -0.0065(6) -0.0049(6) 0.0005(6)
C22 0.0188(7) 0.0284(8) 0.0242(8) 0.0013(6) -0.0038(6) -0.0004(6)
C23 0.0161(6) 0.0219(7) 0.0232(7) 0.0016(6) 0.0033(5) 0.0015(5)
C24 0.0181(7) 0.0218(7) 0.0179(7) -0.0010(5) 0.0021(5) -0.0006(5)

loop_
_atom_type_symbol
_atom_type_description
_atom_type_scat_dispersion_real
_atom_type_scat_dispersion_imag
_atom_type_scat_source
C C 0.0033 0.0016 'International Tables Vol C Tables 4.2.6.8 and 6.1.1.4'
H H 0.0000 0.0000 'International Tables Vol C Tables 4.2.6.8 and 6.1.1.4'
N N 0.0061 0.0033 'International Tables Vol C Tables 4.2.6.8 and 6.1.1.4'
O O 0.0106 0.0060 'International Tables Vol C Tables 4.2.6.8 and 6.1.1.4'
S S 0.1246 0.1234 'International Tables Vol C Tables 4.2.6.8 and 6.1.1.4'

loop_
_geom_angle_atom_site_label_1
_geom_angle_atom_site_label_2
_geom_angle_atom_site_label_3
_geom_angle
C2 O1 C1 116.80(11)
C9 O2 C8 117.42(13)
C15 N1 C16 109.77(11)
C15 N1 C18 124.83(12)
C16 N1 C18 125.28(11)
C15 N2 C17 110.85(11)
C15 N2 C12 123.81(11)
C17 N2 C12 124.42(11)
O4 N3 O3 123.00(13)
O4 N3 C23 118.75(12)
O3 N3 C23 118.23(13)
O1 C2 C7 123.84(13)
O1 C2 C3 116.07(12)
C7 C2 C3 120.09(13)
C4 C3 C2 120.17(13)
C3 C4 C5 120.59(13)
C6 C5 C4 118.57(13)
C6 C5 C15 119.99(12)
C4 C5 C15 121.40(13)
C7 C6 C5 121.13(13)
C6 C7 C2 119.43(13)
O2 C9 C10 124.45(14)
O2 C9 C14 115.03(13)
C10 C9 C14 120.51(13)
C9 C10 C11 119.45(14)
C12 C11 C10 119.53(14)
C11 C12 C13 121.11(13)
C11 C12 N2 118.60(12)
C13 C12 N2 120.30(12)
C14 C13 C12 119.27(13)
C13 C14 C9 120.09(13)
N1 C15 N2 107.11(12)
N1 C15 C5 126.53(12)
N2 C15 C5 126.15(12)
C17 C16 N1 108.19(12)
C17 C16 C19 129.09(13)
N1 C16 C19 122.54(12)
C16 C17 N2 104.05(11)
C16 C17 S1 132.37(11)
N2 C17 S1 123.58(10)
C24 C19 C20 118.82(13)
C24 C19 C16 120.04(13)
C20 C19 C16 121.08(13)
C21 C20 C19 120.77(14)
C22 C21 C20 120.69(14)
C23 C22 C21 117.73(14)
C22 C23 C24 123.14(14)
C22 C23 N3 118.48(13)
C24 C23 N3 118.37(13)
C23 C24 C19 118.82(13)

loop_
_geom_bond_atom_site_label_1
_geom_bond_atom_site_label_2
_geom_bond_distance
S1 C17 1.7055(14)
O1 C2 1.3657(16)
O1 C1 1.4294(18)
O2 C9 1.3721(17)
O2 C8 1.428(2)
O3 N3 1.2295(16)
O4 N3 1.2247(18)
N1 C15 1.3355(17)
N1 C16 1.3949(17)
N1 C18 1.4595(17)
N2 C15 1.3531(18)
N2 C17 1.4150(17)
N2 C12 1.4393(17)
N3 C23 1.4659(19)
C2 C7 1.3925(19)
C2 C3 1.393(2)
C3 C4 1.380(2)
C4 C5 1.4035(19)
C5 C6 1.3955(19)
C5 C15 1.4634(19)
C6 C7 1.3887(19)
C9 C10 1.383(2)
C9 C14 1.393(2)
C10 C11 1.398(2)
C11 C12 1.382(2)
C12 C13 1.3880(19)
C13 C14 1.382(2)
C16 C17 1.3830(19)
C16 C19 1.4692(18)
C19 C24 1.394(2)
C19 C20 1.400(2)
C20 C21 1.390(2)
C21 C22 1.383(2)
C22 C23 1.383(2)
C23 C24 1.384(2)
